data_2214990
loop_
_publ_author_name
'Bulut, \.Iclal'
'Pa\,sao\(glu, H\"umeyra'
'Ka\,sta\,s, G\"okhan'
'Bulut, Ahmet'

_publ_section_title
;
 Dihistaminedisaccharinatonickel(II)
;
_journal_coeditor_code BR2052
_journal_issue 9
_journal_name_full 'Acta Crystallographica Section E'
_journal_page_first m2409
_journal_page_last m2410
_journal_paper_doi 10.1107/S1600536807040780
_journal_volume 63
_journal_year 2007
_chemical_formula_iupac '[Ni (C7 H4 N1 O3 S1)2 (C5 H9 N3)2]'
_chemical_formula_moiety 'C24 H26 N8 Ni O6 S2'
_chemical_formula_sum 'C24 H26 N8 Ni O6 S2'
_chemical_formula_weight 645.36
_chemical_name_common
;
Dihistaminedisaccharinatonickel(II)
;
_chemical_name_systematic
;
bis[2-(1H-imidazol-4-yl)ethanamine]disaccharinatonickel(II)
;
_space_group_IT_number 2
_symmetry_cell_setting triclinic
_symmetry_space_group_name_Hall '-P 1'
_symmetry_space_group_name_H-M 'P -1'
_atom_sites_solution_hydrogens geom
_atom_sites_solution_primary direct
_atom_sites_solution_secondary difmap
_audit_creation_method SHELXL-97
_cell_angle_alpha 93.728(8)
_cell_angle_beta 103.541(8)
_cell_angle_gamma 109.994(8)
_cell_formula_units_Z 1
_cell_length_a 7.7508(8)
_cell_length_b 8.9840(9)
_cell_length_c 10.8167(11)
_cell_measurement_reflns_used 25242
_cell_measurement_temperature 296
_cell_measurement_theta_max 28.08
_cell_measurement_theta_min 1.96
_cell_volume 679.40(13)
_computing_cell_refinement 'X-AREA (Stoe & Cie, 2002)'
_computing_data_collection 'X-AREA (Stoe & Cie, 2002)'
_computing_data_reduction 'X-RED32 (Stoe & Cie, 2002)'
_computing_molecular_graphics 'ORTEP-3 for Windows (Farrugia, 1997) and Mercury (Macrae <i>et al.</i>, 2006)'
_computing_publication_material 'WinGX (Farrugia, 1999)'
_computing_structure_refinement 'SHELXL97 (Sheldrick, 1997)'
_computing_structure_solution 'SHELXS97 (Sheldrick, 1990)'
_diffrn_ambient_temperature 296
_diffrn_measured_fraction_theta_full 0.998
_diffrn_measured_fraction_theta_max 0.998
_diffrn_measurement_device_type 'Stoe IPDS II'
_diffrn_measurement_method 'rotation method'
_diffrn_radiation_monochromator graphite
_diffrn_radiation_source 'fine-focus sealed tube'
_diffrn_radiation_type MoK\a
_diffrn_radiation_wavelength 0.71073
_diffrn_reflns_av_R_equivalents 0.0503
_diffrn_reflns_av_sigmaI/netI 0.0290
_diffrn_reflns_limit_h_max 9
_diffrn_reflns_limit_h_min -8
_diffrn_reflns_limit_k_max 11
_diffrn_reflns_limit_k_min -11
_diffrn_reflns_limit_l_max 13
_diffrn_reflns_limit_l_min -13
_diffrn_reflns_number 9525
_diffrn_reflns_theta_full 25.99
_diffrn_reflns_theta_max 25.99
_diffrn_reflns_theta_min 1.96
_diffrn_standards_decay_% 0
_exptl_absorpt_coefficient_mu 0.924
_exptl_absorpt_correction_T_max 0.8783
_exptl_absorpt_correction_T_min 0.6285
_exptl_absorpt_correction_type integration
_exptl_absorpt_process_details '(X-RED32; Stoe & Cie, 2002)'
_exptl_crystal_colour grey
_exptl_crystal_density_diffrn 1.577
_exptl_crystal_density_method 'not measured'
_exptl_crystal_description prism
_exptl_crystal_F_000 334
_exptl_crystal_size_max 0.524
_exptl_crystal_size_mid 0.473
_exptl_crystal_size_min 0.280
_refine_diff_density_max 0.921
_refine_diff_density_min -0.758
_refine_ls_extinction_method none
_refine_ls_goodness_of_fit_ref 1.008
_refine_ls_hydrogen_treatment mixed
_refine_ls_matrix_type full
_refine_ls_number_parameters 255
_refine_ls_number_reflns 2667
_refine_ls_number_restraints 0
_refine_ls_restrained_S_all 1.008
_refine_ls_R_factor_all 0.0398
_refine_ls_R_factor_gt 0.0362
_refine_ls_shift/su_max 0.000
_refine_ls_shift/su_mean 0.000
_refine_ls_structure_factor_coef Fsqd
_refine_ls_weighting_details 'calc w=1/[\s^2^(Fo^2^)+(0.0852P)^2^] where P=(Fo^2^+2Fc^2^)/3'
_refine_ls_weighting_scheme calc
_refine_ls_wR_factor_gt 0.1011
_refine_ls_wR_factor_ref 0.1037
_reflns_number_gt 2420
_reflns_number_total 2667
_reflns_threshold_expression I>2\s(I)
_cod_data_source_file br2052.cif
_cod_data_source_block I
_cod_database_code 2214990
_cod_database_fobs_code 2214990

loop_
_symmetry_equiv_pos_as_xyz
'x, y, z'
'-x, -y, -z'

loop_
_atom_site_type_symbol
_atom_site_label
_atom_site_fract_x
_atom_site_fract_y
_atom_site_fract_z
_atom_site_U_iso_or_equiv
_atom_site_adp_type
_atom_site_calc_flag
_atom_site_refinement_flags
_atom_site_occupancy
_atom_site_disorder_assembly
_atom_site_disorder_group
Ni Ni1 0.0000 0.0000 0.0000 0.03453(14) Uani d S 1 . .
S S1A -0.0051(8) 0.1787(6) -0.2688(4) 0.0409(7) Uani d P 0.493(8) A 1
O O1A 0.0482(13) 0.0628(9) -0.3309(8) 0.0616(17) Uani d P 0.493(8) A 1
O O2A 0.1427(12) 0.3296(11) -0.2139(9) 0.0681(18) Uani d P 0.493(8) A 1
S S1B -0.0059(9) 0.2164(7) -0.2538(6) 0.0552(10) Uani d P 0.507(8) A 2
O O1B 0.0969(14) 0.1302(12) -0.3034(11) 0.086(3) Uani d P 0.507(8) A 2
O O2B 0.1140(13) 0.3761(10) -0.1841(10) 0.081(2) Uani d P 0.507(8) A 2
O O3 -0.4308(2) 0.0515(2) -0.14797(16) 0.0563(4) Uani d . 1 . .
N N1 -0.1265(2) 0.1088(2) -0.16691(16) 0.0415(4) Uani d . 1 . .
N N2 -0.1652(2) 0.0732(2) 0.10049(17) 0.0436(4) Uani d . 1 . .
H H2A -0.2647 0.0790 0.0412 0.052 Uiso calc R 1 A 1
H H2B -0.2134 -0.0065 0.1435 0.052 Uiso calc R 1 A 1
N N3 0.2278(2) 0.21908(19) 0.07337(16) 0.0424(4) Uani d . 1 . .
N N4 0.5050(3) 0.4154(2) 0.1223(2) 0.0558(5) Uani d . 1 . .
H H4A 0.610(5) 0.466(4) 0.120(3) 0.063(8) Uiso d . 1 . .
C C1 -0.3102(3) 0.1008(2) -0.20708(19) 0.0407(4) Uani d . 1 A .
C C2 -0.3531(3) 0.1607(2) -0.33201(19) 0.0432(4) Uani d . 1 . .
C C3 -0.5258(4) 0.1636(3) -0.4027(2) 0.0565(6) Uani d . 1 A .
H H3 -0.6357 0.1240 -0.3753 0.068 Uiso calc R 1 . .
C C4 -0.5279(5) 0.2278(4) -0.5159(3) 0.0742(8) Uani d . 1 . .
H H4 -0.6418 0.2314 -0.5651 0.089 Uiso calc R 1 A .
C C5 -0.3669(6) 0.2860(5) -0.5571(3) 0.0812(9) Uani d . 1 A .
H H5 -0.3740 0.3276 -0.6338 0.097 Uiso calc R 1 . .
C C6 -0.1946(5) 0.2844(4) -0.4874(3) 0.0709(7) Uani d . 1 . .
H H6 -0.0847 0.3246 -0.5147 0.085 Uiso calc R 1 A .
C C7 -0.1933(3) 0.2200(3) -0.3749(2) 0.0489(5) Uani d . 1 A .
C C8A -0.0828(13) 0.2245(12) 0.1936(8) 0.064(2) Uani d P 0.507(8) A 1
H H8A1 0.0066 0.2144 0.2690 0.077 Uiso calc PR 0.507(8) A 1
H H8A2 -0.1835 0.2462 0.2211 0.077 Uiso calc PR 0.507(8) A 1
C C9A 0.0179(9) 0.3599(6) 0.1310(6) 0.069(2) Uani d P 0.507(8) A 1
H H9A1 -0.0636 0.3532 0.0461 0.083 Uiso calc PR 0.507(8) A 1
H H9A2 0.0387 0.4608 0.1815 0.083 Uiso calc PR 0.507(8) A 1
C C10A 0.2042(9) 0.3590(7) 0.1182(7) 0.0509(13) Uani d P 0.507(8) A 1
C C11A 0.3791(13) 0.4790(9) 0.1533(8) 0.0593(18) Uani d P 0.507(8) A 1
H H11A 0.4081 0.5837 0.1911 0.071 Uiso calc PR 0.507(8) A 1
C C8B -0.1115(12) 0.2479(9) 0.1411(8) 0.0513(17) Uani d P 0.493(8) A 2
H H8B1 -0.2045 0.2656 0.1805 0.062 Uiso calc PR 0.493(8) A 2
H H8B2 -0.1106 0.3021 0.0664 0.062 Uiso calc PR 0.493(8) A 2
C C9B 0.0827(7) 0.3149(6) 0.2356(5) 0.0582(16) Uani d P 0.493(8) A 2
H H9B1 0.1016 0.4193 0.2793 0.070 Uiso calc PR 0.493(8) A 2
H H9B2 0.0886 0.2451 0.2999 0.070 Uiso calc PR 0.493(8) A 2
C C10B 0.2398(8) 0.3316(6) 0.1739(7) 0.0466(13) Uani d P 0.493(8) A 2
C C11B 0.4107(13) 0.4534(10) 0.1985(9) 0.0583(19) Uani d P 0.493(8) A 2
H H11B 0.4538 0.5466 0.2580 0.070 Uiso calc PR 0.493(8) A 2
C C12 0.4010(3) 0.2674(3) 0.0614(2) 0.0508(5) Uani d . 1 A .
H H12 0.4465 0.2052 0.0155 0.061 Uiso calc R 1 . .

loop_
_atom_site_aniso_label
_atom_site_aniso_U_11
_atom_site_aniso_U_22
_atom_site_aniso_U_33
_atom_site_aniso_U_12
_atom_site_aniso_U_13
_atom_site_aniso_U_23
Ni1 0.0241(2) 0.0339(2) 0.0429(2) 0.00635(14) 0.01269(14) -0.00122(12)
S1A 0.0276(10) 0.0488(17) 0.0456(8) 0.0100(10) 0.0132(6) 0.0131(9)
O1A 0.059(4) 0.082(4) 0.062(2) 0.033(3) 0.036(2) 0.017(3)
O2A 0.038(3) 0.070(4) 0.069(3) -0.011(3) 0.010(2) 0.009(3)
S1B 0.0346(11) 0.059(2) 0.083(2) 0.0180(15) 0.0297(13) 0.0301(16)
O1B 0.074(6) 0.122(7) 0.118(7) 0.066(5) 0.071(5) 0.069(5)
O2B 0.042(3) 0.069(5) 0.100(6) -0.010(3) 0.002(3) 0.027(4)
O3 0.0347(8) 0.0821(11) 0.0600(9) 0.0226(8) 0.0235(7) 0.0210(8)
N1 0.0282(8) 0.0472(9) 0.0481(9) 0.0101(7) 0.0140(7) 0.0094(7)
N2 0.0326(9) 0.0499(9) 0.0497(9) 0.0144(7) 0.0167(7) 0.0022(7)
N3 0.0310(9) 0.0375(8) 0.0518(9) 0.0061(7) 0.0102(7) 0.0007(7)
N4 0.0352(11) 0.0477(10) 0.0655(12) -0.0025(9) 0.0035(9) 0.0148(9)
C1 0.0319(10) 0.0424(9) 0.0465(10) 0.0117(8) 0.0125(8) 0.0027(7)
C2 0.0379(11) 0.0458(10) 0.0433(9) 0.0143(8) 0.0101(8) -0.0004(8)
C3 0.0438(13) 0.0724(14) 0.0528(12) 0.0253(11) 0.0088(10) 0.0011(10)
C4 0.0726(19) 0.103(2) 0.0531(13) 0.0495(18) 0.0033(13) 0.0105(13)
C5 0.096(2) 0.109(2) 0.0520(14) 0.050(2) 0.0213(15) 0.0295(15)
C6 0.0681(19) 0.0895(19) 0.0634(15) 0.0288(16) 0.0291(14) 0.0299(14)
C7 0.0429(12) 0.0527(11) 0.0488(11) 0.0136(9) 0.0141(9) 0.0090(9)
C8A 0.059(5) 0.079(5) 0.058(4) 0.028(3) 0.025(4) -0.017(4)
C9A 0.066(4) 0.049(3) 0.092(4) 0.024(3) 0.023(3) -0.013(2)
C10A 0.049(3) 0.042(2) 0.053(3) 0.011(2) 0.010(3) -0.006(2)
C11A 0.063(5) 0.036(3) 0.059(4) 0.002(3) 0.008(4) -0.004(3)
C8B 0.043(3) 0.055(3) 0.058(4) 0.023(3) 0.013(3) -0.005(3)
C9B 0.050(3) 0.061(3) 0.057(3) 0.020(2) 0.008(2) -0.014(2)
C10B 0.040(3) 0.040(2) 0.052(3) 0.0142(19) 0.002(2) -0.001(2)
C11B 0.054(4) 0.037(3) 0.062(5) 0.006(2) -0.006(4) 0.002(3)
C12 0.0336(11) 0.0471(11) 0.0647(13) 0.0067(9) 0.0133(9) 0.0081(9)

loop_
_atom_type_symbol
_atom_type_description
_atom_type_scat_dispersion_real
_atom_type_scat_dispersion_imag
_atom_type_scat_source
C C 0.0033 0.0016 'International Tables Vol C Tables 4.2.6.8 and 6.1.1.4'
H H 0.0000 0.0000 'International Tables Vol C Tables 4.2.6.8 and 6.1.1.4'
N N 0.0061 0.0033 'International Tables Vol C Tables 4.2.6.8 and 6.1.1.4'
O O 0.0106 0.0060 'International Tables Vol C Tables 4.2.6.8 and 6.1.1.4'
S S 0.1246 0.1234 'International Tables Vol C Tables 4.2.6.8 and 6.1.1.4'
Ni Ni 0.3393 1.1124 'International Tables Vol C Tables 4.2.6.8 and 6.1.1.4'

loop_
_geom_angle_atom_site_label_1
_geom_angle_atom_site_label_2
_geom_angle_atom_site_label_3
_geom_angle_site_symmetry_1
_geom_angle_site_symmetry_3
_geom_angle
N3 Ni1 N3 . 2 180.00(7)
N3 Ni1 N2 . . 90.30(10)
N3 Ni1 N2 2 . 89.70(10)
N3 Ni1 N2 . 2 89.70(10)
N3 Ni1 N2 2 2 90.30(10)
N2 Ni1 N2 . 2 180.00(8)
N3 Ni1 N1 . 2 89.27(9)
N3 Ni1 N1 2 2 90.73(9)
N2 Ni1 N1 . 2 93.59(8)
N2 Ni1 N1 2 2 86.41(8)
N3 Ni1 N1 . . 90.73(9)
N3 Ni1 N1 2 . 89.27(9)
N2 Ni1 N1 . . 86.41(8)
N2 Ni1 N1 2 . 93.59(8)
N1 Ni1 N1 2 . 180.00(7)
O2A S1A O1A . . 116.3(5)
O2A S1A N1 . . 111.0(4)
O1A S1A N1 . . 113.5(5)
O2A S1A C7 . . 106.4(5)
O1A S1A C7 . . 112.2(5)
N1 S1A C7 . . 95.3(3)
O1B S1B O2B . . 114.1(6)
O1B S1B N1 . . 109.1(5)
O2B S1B N1 . . 111.5(5)
O1B S1B C7 . . 110.6(5)
O2B S1B C7 . . 111.7(5)
N1 S1B C7 . . 98.8(3)
C1 N1 S1B . . 108.4(2)
C1 N1 S1A . . 112.1(2)
C1 N1 Ni1 . . 127.06(13)
S1B N1 Ni1 . . 124.5(2)
S1A N1 Ni1 . . 120.0(2)
C8A N2 Ni1 . . 121.5(4)
C8B N2 Ni1 . . 118.1(3)
C8A N2 H2A . . 106.9
C8B N2 H2A . . 86.0
Ni1 N2 H2A . . 106.9
C8A N2 H2B . . 106.9
C8B N2 H2B . . 127.1
Ni1 N2 H2B . . 106.9
H2A N2 H2B . . 106.7
C12 N3 C10B . . 103.1(3)
C12 N3 C10A . . 105.0(3)
C12 N3 Ni1 . . 130.02(15)
C10B N3 Ni1 . . 125.2(3)
C10A N3 Ni1 . . 123.2(3)
C11B N4 C12 . . 107.2(4)
C12 N4 C11A . . 106.3(4)
C11B N4 H4A . . 126(2)
C12 N4 H4A . . 126(2)
C11A N4 H4A . . 125(2)
O3 C1 N1 . . 124.7(2)
O3 C1 C2 . . 122.09(19)
N1 C1 C2 . . 113.15(17)
C7 C2 C3 . . 120.0(2)
C7 C2 C1 . . 111.53(19)
C3 C2 C1 . . 128.4(2)
C4 C3 C2 . . 117.3(3)
C4 C3 H3 . . 121.4
C2 C3 H3 . . 121.4
C5 C4 C3 . . 121.7(3)
C5 C4 H4 . . 119.1
C3 C4 H4 . . 119.1
C4 C5 C6 . . 121.4(3)
C4 C5 H5 . . 119.3
C6 C5 H5 . . 119.3
C5 C6 C7 . . 116.6(3)
C5 C6 H6 . . 121.7
C7 C6 H6 . . 121.7
C2 C7 C6 . . 122.9(2)
C2 C7 S1B . . 106.1(3)
C6 C7 S1B . . 130.6(3)
C2 C7 S1A . . 107.5(2)
C6 C7 S1A . . 129.3(3)
N2 C8A C9A . . 109.4(6)
N2 C8A H8A1 . . 109.8
C9A C8A H8A1 . . 109.8
N2 C8A H8A2 . . 109.8
C9A C8A H8A2 . . 109.8
H8A1 C8A H8A2 . . 108.2
C10A C9A C8A . . 113.2(6)
C10A C9A H9A1 . . 108.9
C8A C9A H9A1 . . 108.9
C10A C9A H9A2 . . 108.9
C8A C9A H9A2 . . 108.9
H9A1 C9A H9A2 . . 107.8
C11A C10A N3 . . 107.5(6)
C11A C10A C9A . . 129.8(6)
N3 C10A C9A . . 122.5(4)
C10A C11A N4 . . 106.8(6)
C10A C11A H11A . . 126.6
N4 C11A H11A . . 126.6
N2 C8B C9B . . 109.7(5)
N2 C8B H8B1 . . 109.7
C9B C8B H8B1 . . 109.7
N2 C8B H8B2 . . 109.7
C9B C8B H8B2 . . 109.7
H8B1 C8B H8B2 . . 108.2
C10B C9B C8B . . 113.0(5)
C10B C9B H9B1 . . 109.0
C8B C9B H9B1 . . 109.0
C10B C9B H9B2 . . 109.0
C8B C9B H9B2 . . 109.0
H9B1 C9B H9B2 . . 107.8
C11B C10B N3 . . 108.2(6)
C11B C10B C9B . . 128.4(6)
N3 C10B C9B . . 123.4(4)
N4 C11B C10B . . 107.3(7)
N4 C11B H11B . . 126.4
C10B C11B H11B . . 126.4
N3 C12 N4 . . 112.3(2)
N3 C12 H12 . . 123.9
N4 C12 H12 . . 123.9

loop_
_geom_bond_atom_site_label_1
_geom_bond_atom_site_label_2
_geom_bond_distance
_geom_bond_publ_flag
Ni1 N1 2.2874(19) yes
Ni1 N2 2.0944(19) yes
Ni1 N3 2.094(2) yes
S1A O2A 1.421(9) no
S1A O1A 1.428(8) no
S1A N1 1.632(6) no
S1A C7 1.796(5) no
S1B O1B 1.445(9) no
S1B O2B 1.453(9) no
S1B N1 1.613(6) no
S1B C7 1.725(6) no
O3 C1 1.230(3) no
N1 C1 1.363(3) no
N2 C8A 1.483(8) no
N2 C8B 1.486(8) no
N2 H2A 0.9000 no
N2 H2B 0.9000 no
N3 C12 1.303(3) no
N3 C10B 1.399(6) no
N3 C10A 1.403(6) no
N4 C11B 1.322(11) no
N4 C12 1.325(3) no
N4 C11A 1.379(10) no
N4 H4A 0.79(3) no
C1 C2 1.495(3) no
C2 C7 1.373(3) no
C2 C3 1.387(3) no
C3 C4 1.385(4) no
C3 H3 0.9300 no
C4 C5 1.369(5) no
C4 H4 0.9300 no
C5 C6 1.377(5) no
C5 H5 0.9300 no
C6 C7 1.379(3) no
C6 H6 0.9300 no
C8A C9A 1.501(12) no
C8A H8A1 0.9700 no
C8A H8A2 0.9700 no
C9A C10A 1.485(9) no
C9A H9A1 0.9700 no
C9A H9A2 0.9700 no
C10A C11A 1.360(10) no
C11A H11A 0.9300 no
C8B C9B 1.501(10) no
C8B H8B1 0.9700 no
C8B H8B2 0.9700 no
C9B C10B 1.490(8) no
C9B H9B1 0.9700 no
C9B H9B2 0.9700 no
C10B C11B 1.352(11) no
C11B H11B 0.9300 no
C12 H12 0.9300 no

loop_
_geom_hbond_atom_site_label_D
_geom_hbond_atom_site_label_H
_geom_hbond_atom_site_label_A
_geom_hbond_site_symmetry_A
_geom_hbond_distance_DH
_geom_hbond_distance_HA
_geom_hbond_distance_DA
_geom_hbond_angle_DHA
N2 H2A O3 . 0.90 2.09 2.927(3) 153.3
N2 H2B O1A 2 0.90 2.32 2.936(10) 125.9
N2 H2B S1A 2 0.90 2.84 3.409(5) 122.2
N4 H4A O2A 2_665 0.79(3) 2.12(4) 2.801(9) 144(3)
N4 H4A O2B 2_665 0.79(3) 2.04(4) 2.794(9) 159(3)
N2 H2B O3 2_455 0.90 2.66 3.123(4) 113.0
